data_4301035
loop_
_publ_author_name
'Gao, Jian'
'Reibenspies, Joseph H.'
'Zingaro, Ralph A.'
'Woolley, F. Ross'
'Martell, Arthur E.'
'Clearfield, Abraham'

_publ_section_title
;
 Novel Chiral "Calixsalen" Macrocycle and Chiral Robson-type
 Macrocyclic Complexes
;
_journal_coden_ASTM INOCAJ
_journal_issue 2
_journal_name_full 'Inorganic Chemistry'
_journal_page_first 232
_journal_page_last 241
_journal_paper_doi 10.1021/ic049181m
_journal_volume 44
_journal_year 2005
_chemical_formula_sum 'C73.25 H67.88 N8.13 O3.5'
_chemical_formula_weight 1117.98
_space_group_IT_number 4
_symmetry_cell_setting monoclinic
_symmetry_space_group_name_Hall 'P 2yb'
_symmetry_space_group_name_H-M 'P 1 21 1'
_cell_angle_alpha 90.00
_cell_angle_beta 100.8200(10)
_cell_angle_gamma 90.00
_cell_formula_units_Z 4
_cell_length_a 13.7823(9)
_cell_length_b 29.0273(19)
_cell_length_c 16.1070(11)
_cell_measurement_temperature 110(2)
_cell_volume 6329.3(7)
_diffrn_ambient_temperature 110(2)
_exptl_crystal_density_diffrn 1.173
_cod_duplicate_entry 4308427
_cod_depositor_comments
;
The following automatic conversions were performed:
'_symmetry_cell_setting' value 'Monoclinic' changed to 'monoclinic'
according to '/home/saulius/struct/CIF-dictionaries/cif_core.dic'
dictionary named 'cif_core.dic' version 2.4.1 from 2010-06-29.

Automatic conversion script
Id: cif_fix_enum 1527 2010-12-29 10:47:43Z saulius 
;
_cod_original_sg_symbol_H-M 'P 21'
_cod_original_formula_sum 'C73.25 H67.88 N8.13 O3.50'
_cod_database_code 4301035

loop_
_symmetry_equiv_pos_as_xyz
'x, y, z'
'-x, y+1/2, -z'

loop_
_atom_site_label
_atom_site_type_symbol
_atom_site_fract_x
_atom_site_fract_y
_atom_site_fract_z
_atom_site_U_iso_or_equiv
_atom_site_adp_type
_atom_site_occupancy
_atom_site_symmetry_multiplicity
_atom_site_calc_flag
_atom_site_refinement_flags
_atom_site_disorder_assembly
_atom_site_disorder_group
N1AA N -0.7393(6) -0.0328(2) -0.5225(4) 0.1052(15) Uani 1 1 d D . .
C1AA C -0.6633(7) -0.0221(3) -0.4937(4) 0.1052(15) Uani 1 1 d D . .
C2AA C -0.5638(6) -0.0061(3) -0.4629(4) 0.1052(15) Uani 1 1 d D . .
H2A1 H -0.5640 0.0162 -0.4172 0.158 Uiso 1 1 calc R . .
H2A2 H -0.5382 0.0086 -0.5090 0.158 Uiso 1 1 calc R . .
H2A3 H -0.5217 -0.0323 -0.4414 0.158 Uiso 1 1 calc R . .
N1AB N -0.7524(3) -0.31847(17) -0.7295(3) 0.0709(8) Uani 1 1 d D . .
C1AB C -0.7092(4) -0.2915(2) -0.6875(4) 0.0709(8) Uani 1 1 d D . .
C2AB C -0.6531(4) -0.2568(2) -0.6338(4) 0.0709(8) Uani 1 1 d D . .
H2A4 H -0.6973 -0.2398 -0.6036 0.106 Uiso 1 1 calc R . .
H2A5 H -0.6231 -0.2353 -0.6687 0.106 Uiso 1 1 calc R . .
H2A6 H -0.6011 -0.2718 -0.5929 0.106 Uiso 1 1 calc R . .
N1AC N -0.2301(4) -0.4874(2) -0.7022(3) 0.0486(10) Uani 0.75 1 d PD A -1
C1AC C -0.2076(5) -0.5135(2) -0.6868(4) 0.0486(10) Uani 0.75 1 d PD A -1
C2AC C -0.1642(4) -0.5587(2) -0.6527(4) 0.0486(10) Uani 0.75 1 d PD A -1
H2A7 H -0.2140 -0.5830 -0.6664 0.073 Uiso 0.75 1 calc PR A -1
H2A8 H -0.1435 -0.5565 -0.5912 0.073 Uiso 0.75 1 calc PR A -1
H2A9 H -0.1069 -0.5660 -0.6783 0.073 Uiso 0.75 1 calc PR A -1
O1WA O -0.7766(3) -0.71937(14) -0.7555(2) 0.0457(9) Uani 0.75 1 d P B -1
H1WA H -0.8056 -0.7462 -0.7837 0.055 Uiso 1 1 calc R . .
H1WB H -0.8103 -0.7323 -0.7108 0.055 Uiso 1 1 d R . .
O1WB O -0.2357(9) -0.5943(4) -0.6904(7) 0.0457(9) Uani 0.25 1 d P C -2
N1AD N -0.2375(8) -0.7020(5) -0.6195(7) 0.113(3) Uani 0.50 1 d PD . .
C1AD C -0.2397(10) -0.6831(6) -0.5621(8) 0.113(3) Uani 0.50 1 d PD . .
C2AD C -0.2444(10) -0.6571(6) -0.4884(8) 0.113(3) Uani 0.50 1 d PD . .
H2AX H -0.2050 -0.6724 -0.4390 0.169 Uiso 0.50 1 calc PR . .
H2AY H -0.3132 -0.6549 -0.4810 0.169 Uiso 0.50 1 calc PR . .
H2AZ H -0.2181 -0.6261 -0.4941 0.169 Uiso 0.50 1 calc PR . .
N1AE N -0.9894(11) -0.3177(5) -0.5167(8) 0.133(4) Uani 0.598(12) 1 d PD D -1
C1AE C -0.9208(15) -0.2996(7) -0.5219(11) 0.133(4) Uani 0.598(12) 1 d PD D -1
C2AE C -0.8745(13) -0.2626(6) -0.5620(10) 0.133(4) Uani 0.598(12) 1 d PD D -1
H2AA H -0.9177 -0.2538 -0.6152 0.200 Uiso 0.598(12) 1 calc PR D -1
H2AB H -0.8109 -0.2732 -0.5735 0.200 Uiso 0.598(12) 1 calc PR D -1
H2AC H -0.8640 -0.2358 -0.5242 0.200 Uiso 0.598(12) 1 calc PR D -1
N1EA N -0.7512(17) -0.2765(10) -0.4634(14) 0.168(8) Uani 0.402(12) 1 d PD D -2
C1EA C -0.822(2) -0.2893(12) -0.4935(17) 0.168(8) Uani 0.402(12) 1 d PD D -2
C2EA C -0.920(2) -0.2870(16) -0.5423(19) 0.168(8) Uani 0.402(12) 1 d PD D -2
H2E1 H -0.9367 -0.2548 -0.5569 0.252 Uiso 0.402(12) 1 calc PR D -2
H2E2 H -0.9667 -0.2995 -0.5093 0.252 Uiso 0.402(12) 1 calc PR D -2
H2E3 H -0.9234 -0.3051 -0.5942 0.252 Uiso 0.402(12) 1 calc PR D -2
O1A O -0.5420(2) -0.25504(10) -0.80095(19) 0.0440(7) Uani 1 1 d . . .
H1A H -0.5477 -0.2838 -0.7974 0.066 Uiso 1 1 calc R . .
O2A O -0.5035(2) -0.11731(11) -0.54845(18) 0.0482(7) Uani 1 1 d . . .
H2A H -0.5084 -0.1103 -0.5997 0.072 Uiso 1 1 calc R . .
O3A O -0.5068(2) -0.32254(10) -0.48245(17) 0.0417(7) Uani 1 1 d . . .
H3A H -0.5078 -0.3084 -0.4371 0.063 Uiso 1 1 calc R . .
N1A N -0.4726(3) -0.11908(12) -0.8275(2) 0.0462(9) Uani 1 1 d . . .
N2A N -0.4605(3) -0.06798(12) -0.6714(2) 0.0421(8) Uani 1 1 d . . .
N3A N -0.4140(3) -0.18252(12) -0.3252(2) 0.0441(8) Uani 1 1 d . . .
N4A N -0.4333(3) -0.28377(12) -0.3388(2) 0.0417(8) Uani 1 1 d . . .
N5A N -0.4661(2) -0.39980(12) -0.6840(2) 0.0409(8) Uani 1 1 d . . .
N6A N -0.5051(3) -0.34211(11) -0.8285(2) 0.0390(8) Uani 1 1 d . . .
C1A C -0.4570(3) -0.24502(14) -0.8278(2) 0.0378(9) Uani 1 1 d . . .
C2A C -0.3963(3) -0.28039(13) -0.8491(2) 0.0371(9) Uani 1 1 d . . .
C3A C -0.3091(3) -0.26899(15) -0.8770(3) 0.0459(10) Uani 1 1 d . . .
H3A1 H -0.2682 -0.2930 -0.8910 0.055 Uiso 1 1 calc R . .
C4A C -0.2808(3) -0.22336(15) -0.8848(3) 0.0468(10) Uani 1 1 d . . .
C5A C -0.3424(3) -0.18931(15) -0.8635(3) 0.0448(10) Uani 1 1 d . . .
H5A H -0.3240 -0.1580 -0.8684 0.054 Uiso 1 1 calc R . .
C6A C -0.4305(3) -0.19875(14) -0.8350(3) 0.0389(9) Uani 1 1 d . . .
C7A C -0.1882(4) -0.21204(18) -0.9180(4) 0.0654(14) Uani 1 1 d . . .
H7A1 H -0.1697 -0.1799 -0.9047 0.098 Uiso 1 1 calc R . .
H7A2 H -0.2004 -0.2165 -0.9794 0.098 Uiso 1 1 calc R . .
H7A3 H -0.1345 -0.2324 -0.8914 0.098 Uiso 1 1 calc R . .
C8A C -0.4947(3) -0.16118(14) -0.8183(3) 0.0401(9) Uani 1 1 d . . .
H8A H -0.5546 -0.1683 -0.8001 0.048 Uiso 1 1 calc R . .
C9A C -0.5427(3) -0.08304(14) -0.8159(3) 0.0430(10) Uani 1 1 d . . .
H9A H -0.5966 -0.0965 -0.7898 0.052 Uiso 1 1 calc R . .
C10A C -0.5864(3) -0.06307(13) -0.9019(3) 0.0399(9) Uani 1 1 d . . .
C11A C -0.6873(4) -0.06213(17) -0.9291(3) 0.0536(12) Uani 1 1 d . . .
H11A H -0.7295 -0.0734 -0.8933 0.064 Uiso 1 1 calc R . .
C12A C -0.7278(4) -0.0448(2) -1.0087(3) 0.0691(15) Uani 1 1 d . . .
H12A H -0.7974 -0.0448 -1.0276 0.083 Uiso 1 1 calc R . .
C13A C -0.6668(5) -0.02754(18) -1.0598(3) 0.0635(14) Uani 1 1 d . . .
H13A H -0.6943 -0.0152 -1.1138 0.076 Uiso 1 1 calc R . .
C14A C -0.5679(4) -0.02819(16) -1.0331(3) 0.0561(12) Uani 1 1 d . . .
H14A H -0.5260 -0.0165 -1.0687 0.067 Uiso 1 1 calc R . .
C15A C -0.5267(4) -0.04578(15) -0.9540(3) 0.0480(11) Uani 1 1 d . . .
H15A H -0.4570 -0.0458 -0.9358 0.058 Uiso 1 1 calc R . .
C16A C -0.4854(3) -0.04685(14) -0.7556(3) 0.0414(10) Uani 1 1 d . . .
H16A H -0.4223 -0.0400 -0.7753 0.050 Uiso 1 1 calc R . .
C17A C -0.5389(3) -0.00174(15) -0.7503(3) 0.0446(10) Uani 1 1 d . . .
C18A C -0.5200(3) 0.03542(15) -0.7991(3) 0.0478(11) Uani 1 1 d . . .
H18A H -0.4764 0.0316 -0.8378 0.057 Uiso 1 1 calc R . .
C19A C -0.5636(4) 0.07789(15) -0.7923(3) 0.0539(12) Uani 1 1 d . . .
H19A H -0.5500 0.1030 -0.8263 0.065 Uiso 1 1 calc R . .
C20A C -0.6270(4) 0.08370(17) -0.7358(3) 0.0552(12) Uani 1 1 d . . .
H20A H -0.6570 0.1127 -0.7305 0.066 Uiso 1 1 calc R . .
C21A C -0.6463(4) 0.04651(17) -0.6871(3) 0.0528(12) Uani 1 1 d . . .
H21A H -0.6897 0.0504 -0.6482 0.063 Uiso 1 1 calc R . .
C22A C -0.6034(3) 0.00392(16) -0.6940(3) 0.0474(10) Uani 1 1 d . . .
H22A H -0.6178 -0.0213 -0.6607 0.057 Uiso 1 1 calc R . .
C23A C -0.3744(3) -0.06271(13) -0.6283(3) 0.0391(9) Uani 1 1 d . . .
H23A H -0.3272 -0.0460 -0.6524 0.047 Uiso 1 1 calc R . .
C24A C -0.3449(3) -0.08130(13) -0.5429(2) 0.0376(9) Uani 1 1 d . . .
C25A C -0.4111(3) -0.10917(13) -0.5076(2) 0.0367(9) Uani 1 1 d . . .
C26A C -0.3780(3) -0.12865(13) -0.4276(3) 0.0380(9) Uani 1 1 d . . .
C27A C -0.2825(3) -0.12017(14) -0.3856(3) 0.0390(9) Uani 1 1 d . . .
H27A H -0.2612 -0.1337 -0.3316 0.047 Uiso 1 1 calc R . .
C28A C -0.2165(3) -0.09289(14) -0.4187(3) 0.0416(10) Uani 1 1 d . . .
C29A C -0.2503(3) -0.07417(14) -0.4985(3) 0.0408(10) Uani 1 1 d . . .
H29A H -0.2065 -0.0557 -0.5233 0.049 Uiso 1 1 calc R . .
C30A C -0.1146(3) -0.08461(17) -0.3725(3) 0.0509(11) Uani 1 1 d . . .
H30A H -0.0952 -0.1094 -0.3314 0.076 Uiso 1 1 calc R . .
H30B H -0.1119 -0.0550 -0.3428 0.076 Uiso 1 1 calc R . .
H30C H -0.0693 -0.0839 -0.4126 0.076 Uiso 1 1 calc R . .
C31A C -0.4452(3) -0.15912(15) -0.3914(3) 0.0426(10) Uani 1 1 d . . .
H31A H -0.5127 -0.1612 -0.4180 0.051 Uiso 1 1 calc R . .
C32A C -0.4871(3) -0.20976(14) -0.2898(3) 0.0443(10) Uani 1 1 d . . .
H32A H -0.5483 -0.2140 -0.3335 0.053 Uiso 1 1 calc R . .
C33A C -0.5115(5) -0.18459(16) -0.2140(3) 0.0648(15) Uani 1 1 d . . .
C34A C -0.6103(6) -0.17446(19) -0.2137(6) 0.113(3) Uani 1 1 d . . .
H34A H -0.6607 -0.1816 -0.2607 0.135 Uiso 1 1 calc R . .
C35A C -0.6327(11) -0.1529(3) -0.1398(10) 0.181(7) Uani 1 1 d . . .
H35A H -0.6991 -0.1454 -0.1369 0.217 Uiso 1 1 calc R . .
C36A C -0.5566(17) -0.1430(4) -0.0720(10) 0.205(10) Uani 1 1 d . . .
H36A H -0.5717 -0.1298 -0.0220 0.246 Uiso 1 1 calc R . .
C37A C -0.4663(12) -0.1517(2) -0.0764(5) 0.149(5) Uani 1 1 d . . .
H37A H -0.4163 -0.1434 -0.0298 0.179 Uiso 1 1 calc R . .
C38A C -0.4378(6) -0.17268(18) -0.1458(3) 0.087(2) Uani 1 1 d . . .
H38A H -0.3702 -0.1787 -0.1466 0.104 Uiso 1 1 calc R . .
C39A C -0.4407(3) -0.25723(14) -0.2627(3) 0.0428(10) Uani 1 1 d . . .
H39A H -0.3723 -0.2520 -0.2300 0.051 Uiso 1 1 calc R . .
C40A C -0.4979(3) -0.28370(14) -0.2075(2) 0.0419(10) Uani 1 1 d . . .
C41A C -0.4595(4) -0.28700(16) -0.1216(3) 0.0525(11) Uani 1 1 d . . .
H41A H -0.3963 -0.2744 -0.0995 0.063 Uiso 1 1 calc R . .
C42A C -0.5125(4) -0.30843(18) -0.0684(3) 0.0606(13) Uani 1 1 d . . .
H42A H -0.4855 -0.3107 -0.0098 0.073 Uiso 1 1 calc R . .
C43A C -0.6024(4) -0.32620(16) -0.0985(3) 0.0576(13) Uani 1 1 d . . .
H43A H -0.6395 -0.3399 -0.0609 0.069 Uiso 1 1 calc R . .
C44A C -0.6407(4) -0.32454(17) -0.1837(3) 0.0596(13) Uani 1 1 d . . .
H44A H -0.7031 -0.3381 -0.2051 0.072 Uiso 1 1 calc R . .
C45A C -0.5882(4) -0.30309(17) -0.2384(3) 0.0520(11) Uani 1 1 d . . .
H45A H -0.6148 -0.3018 -0.2972 0.062 Uiso 1 1 calc R . .
C46A C -0.3502(3) -0.30185(15) -0.3441(3) 0.0448(10) Uani 1 1 d . . .
H46A H -0.2947 -0.2956 -0.3009 0.054 Uiso 1 1 calc R . .
C47A C -0.3374(3) -0.33165(14) -0.4138(3) 0.0412(10) Uani 1 1 d . . .
C48A C -0.4163(3) -0.34112(14) -0.4799(2) 0.0367(9) Uani 1 1 d . . .
C49A C -0.4015(3) -0.36992(14) -0.5465(2) 0.0377(9) Uani 1 1 d . . .
C50A C -0.3096(3) -0.39062(16) -0.5420(3) 0.0472(11) Uani 1 1 d . . .
H50A H -0.3003 -0.4110 -0.5860 0.057 Uiso 1 1 calc R . .
C51A C -0.2316(3) -0.38286(18) -0.4765(3) 0.0569(12) Uani 1 1 d . . .
C52A C -0.2467(3) -0.35211(17) -0.4132(3) 0.0511(11) Uani 1 1 d . . .
H52A H -0.1932 -0.3451 -0.3686 0.061 Uiso 1 1 calc R . .
C53A C -0.1339(4) -0.4074(3) -0.4729(4) 0.091(2) Uani 1 1 d . . .
H53A H -0.1233 -0.4132 -0.5305 0.136 Uiso 1 1 calc R . .
H53B H -0.1350 -0.4368 -0.4431 0.136 Uiso 1 1 calc R . .
H53C H -0.0802 -0.3882 -0.4427 0.136 Uiso 1 1 calc R . .
C54A C -0.4815(3) -0.37878(13) -0.6182(3) 0.0384(9) Uani 1 1 d . . .
H54A H -0.5464 -0.3686 -0.6156 0.046 Uiso 1 1 calc R . .
C55A C -0.5512(3) -0.40902(13) -0.7511(2) 0.0377(9) Uani 1 1 d . . .
H55A H -0.6105 -0.3924 -0.7389 0.045 Uiso 1 1 calc R . .
C56A C -0.5696(3) -0.46053(14) -0.7524(2) 0.0386(9) Uani 1 1 d . . .
C57A C -0.6588(3) -0.47822(15) -0.7395(3) 0.0461(10) Uani 1 1 d . . .
H57A H -0.7102 -0.4577 -0.7321 0.055 Uiso 1 1 calc R . .
C58A C -0.6742(4) -0.52540(16) -0.7371(3) 0.0535(12) Uani 1 1 d . . .
H58A H -0.7353 -0.5371 -0.7270 0.064 Uiso 1 1 calc R . .
C59A C -0.6001(4) -0.55521(16) -0.7495(3) 0.0536(12) Uani 1 1 d . . .
H59A H -0.6104 -0.5876 -0.7491 0.064 Uiso 1 1 calc R . .
C60A C -0.5125(4) -0.53815(15) -0.7624(3) 0.0493(11) Uani 1 1 d . . .
H60A H -0.4617 -0.5588 -0.7705 0.059 Uiso 1 1 calc R . .
C61A C -0.4958(3) -0.49154(15) -0.7639(2) 0.0422(10) Uani 1 1 d . . .
H61A H -0.4338 -0.4804 -0.7727 0.051 Uiso 1 1 calc R . .
C62A C -0.5273(3) -0.39209(13) -0.8352(2) 0.0359(9) Uani 1 1 d . . .
H62A H -0.4671 -0.4086 -0.8455 0.043 Uiso 1 1 calc R . .
C63A C -0.6101(3) -0.40075(13) -0.9095(2) 0.0360(9) Uani 1 1 d . . .
C64A C -0.7050(3) -0.38303(15) -0.9124(3) 0.0448(10) Uani 1 1 d . . .
H64A H -0.7191 -0.3656 -0.8661 0.054 Uiso 1 1 calc R . .
C65A C -0.7779(3) -0.39061(17) -0.9818(3) 0.0537(12) Uani 1 1 d . . .
H65A H -0.8417 -0.3779 -0.9833 0.064 Uiso 1 1 calc R . .
C66A C -0.7605(3) -0.41601(17) -1.0486(3) 0.0513(11) Uani 1 1 d . . .
H66A H -0.8118 -0.4210 -1.0961 0.062 Uiso 1 1 calc R . .
C67A C -0.6678(3) -0.43443(16) -1.0468(3) 0.0477(11) Uani 1 1 d . . .
H67A H -0.6553 -0.4526 -1.0928 0.057 Uiso 1 1 calc R . .
C68A C -0.5937(3) -0.42651(14) -0.9786(3) 0.0427(10) Uani 1 1 d . . .
H68A H -0.5299 -0.4389 -0.9784 0.051 Uiso 1 1 calc R . .
C69A C -0.4232(3) -0.32894(14) -0.8452(3) 0.0403(9) Uani 1 1 d . . .
H69A H -0.3773 -0.3516 -0.8557 0.048 Uiso 1 1 calc R . .
O1B O -1.0518(2) -0.59183(10) -0.82392(19) 0.0443(7) Uani 1 1 d . . .
H1B H -1.0528 -0.6204 -0.8163 0.066 Uiso 1 1 calc R . .
O2B O -1.0007(2) -0.47438(10) -0.57489(17) 0.0424(7) Uani 1 1 d . . .
H2B H -1.0144 -0.4601 -0.6210 0.064 Uiso 1 1 calc R . .
O3B O -1.0018(2) -0.65429(11) -0.48248(19) 0.0521(8) Uani 1 1 d . . .
H3B H -1.0055 -0.6367 -0.4418 0.078 Uiso 1 1 calc R . .
N1B N -1.0039(2) -0.45578(11) -0.8622(2) 0.0389(8) Uani 1 1 d . . .
N2B N -0.9738(3) -0.41794(11) -0.6925(2) 0.0406(8) Uani 1 1 d . . .
N3B N -0.9250(2) -0.51652(11) -0.3311(2) 0.0389(8) Uani 1 1 d . . .
N4B N -0.9436(3) -0.61600(12) -0.3360(2) 0.0469(9) Uani 1 1 d . . .
N5B N -0.9443(3) -0.72978(12) -0.6778(2) 0.0453(9) Uani 1 1 d . . .
N6B N -0.9986(3) -0.67795(11) -0.8337(2) 0.0446(9) Uani 1 1 d . . .
C1B C -0.9713(3) -0.58057(14) -0.8568(3) 0.0392(9) Uani 1 1 d . . .
C2B C -0.9519(3) -0.53446(13) -0.8703(2) 0.0361(9) Uani 1 1 d . . .
C3B C -0.8687(3) -0.52296(14) -0.9049(3) 0.0399(9) Uani 1 1 d . . .
H3B1 H -0.8549 -0.4914 -0.9129 0.048 Uiso 1 1 calc R . .
C4B C -0.8062(3) -0.55609(14) -0.9275(3) 0.0437(10) Uani 1 1 d . . .
C5B C -0.8278(3) -0.60131(14) -0.9132(3) 0.0438(10) Uani 1 1 d . . .
H5B H -0.7858 -0.6246 -0.9282 0.053 Uiso 1 1 calc R . .
C6B C -0.9080(3) -0.61477(14) -0.8777(3) 0.0415(10) Uani 1 1 d . . .
C7B C -0.7186(4) -0.54294(17) -0.9653(4) 0.0617(13) Uani 1 1 d . . .
H7B1 H -0.7405 -0.5355 -1.0253 0.092 Uiso 1 1 calc R . .
H7B2 H -0.6719 -0.5687 -0.9597 0.092 Uiso 1 1 calc R . .
H7B3 H -0.6862 -0.5160 -0.9356 0.092 Uiso 1 1 calc R . .
C8B C -1.0161(3) -0.49832(14) -0.8469(2) 0.0394(9) Uani 1 1 d . . .
H8B H -1.0686 -0.5069 -0.8194 0.047 Uiso 1 1 calc R . .
C9B C -1.0729(3) -0.42331(14) -0.8347(2) 0.0394(9) Uani 1 1 d . . .
H9B H -1.1205 -0.4407 -0.8067 0.047 Uiso 1 1 calc R . .
C10B C -1.1294(3) -0.39774(14) -0.9104(2) 0.0414(10) Uani 1 1 d . . .
C11B C -1.2291(3) -0.40593(17) -0.9361(3) 0.0503(11) Uani 1 1 d . . .
H11B H -1.2615 -0.4258 -0.9031 0.060 Uiso 1 1 calc R . .
C12B C -1.2836(4) -0.3861(2) -1.0082(3) 0.0661(14) Uani 1 1 d . . .
H12B H -1.3523 -0.3922 -1.0246 0.079 Uiso 1 1 calc R . .
C13B C -1.2363(4) -0.35735(19) -1.0559(3) 0.0635(14) Uani 1 1 d . . .
H13B H -1.2725 -0.3433 -1.1055 0.076 Uiso 1 1 calc R . .
C14B C -1.1371(4) -0.34901(17) -1.0320(3) 0.0603(13) Uani 1 1 d . . .
H14B H -1.1050 -0.3293 -1.0656 0.072 Uiso 1 1 calc R . .
C15B C -1.0824(4) -0.36894(16) -0.9592(3) 0.0488(11) Uani 1 1 d . . .
H15B H -1.0137 -0.3629 -0.9432 0.059 Uiso 1 1 calc R . .
C16B C -1.0107(3) -0.39088(14) -0.7693(3) 0.0399(9) Uani 1 1 d . . .
H16B H -0.9537 -0.3785 -0.7927 0.048 Uiso 1 1 calc R . .
C17B C -1.0712(3) -0.35115(15) -0.7442(2) 0.0446(10) Uani 1 1 d . . .
C18B C -1.0371(4) -0.30650(15) -0.7467(3) 0.0566(12) Uani 1 1 d . . .
H18B H -0.9779 -0.3005 -0.7669 0.068 Uiso 1 1 calc R . .
C19B C -1.0899(6) -0.27013(19) -0.7192(3) 0.0806(19) Uani 1 1 d . . .
H19B H -1.0672 -0.2394 -0.7217 0.097 Uiso 1 1 calc R . .
C20B C -1.1743(6) -0.2789(2) -0.6889(3) 0.0798(18) Uani 1 1 d . . .
H20B H -1.2092 -0.2542 -0.6694 0.096 Uiso 1 1 calc R . .
C21B C -1.2089(4) -0.32294(19) -0.6863(3) 0.0664(15) Uani 1 1 d . . .
H21B H -1.2684 -0.3287 -0.6664 0.080 Uiso 1 1 calc R . .
C22B C -1.1566(4) -0.35915(16) -0.7131(3) 0.0510(11) Uani 1 1 d . . .
H22B H -1.1797 -0.3898 -0.7099 0.061 Uiso 1 1 calc R . .
C23B C -0.8866(3) -0.41069(14) -0.6519(3) 0.0409(10) Uani 1 1 d . . .
H23B H -0.8435 -0.3916 -0.6764 0.049 Uiso 1 1 calc R . .
C24B C -0.8510(3) -0.43095(14) -0.5689(3) 0.0400(9) Uani 1 1 d . . .
C25B C -0.9122(3) -0.46009(14) -0.5319(2) 0.0359(9) Uani 1 1 d . . .
C26B C -0.8812(3) -0.47477(14) -0.4475(2) 0.0367(9) Uani 1 1 d . . .
C27B C -0.7889(3) -0.46055(14) -0.4038(3) 0.0389(9) Uani 1 1 d . . .
H27B H -0.7683 -0.4700 -0.3467 0.047 Uiso 1 1 calc R . .
C28B C -0.7253(3) -0.43286(14) -0.4409(3) 0.0411(9) Uani 1 1 d . . .
C29B C -0.7593(3) -0.41791(15) -0.5229(3) 0.0430(10) Uani 1 1 d . . .
H29B H -0.7186 -0.3981 -0.5486 0.052 Uiso 1 1 calc R . .
C30B C -0.6274(3) -0.41801(18) -0.3922(3) 0.0564(12) Uani 1 1 d . . .
H30A H -0.5829 -0.4446 -0.3826 0.085 Uiso 1 1 calc R . .
H30B H -0.6358 -0.4052 -0.3378 0.085 Uiso 1 1 calc R . .
H30C H -0.5992 -0.3945 -0.4244 0.085 Uiso 1 1 calc R . .
C31B C -0.9485(3) -0.50255(14) -0.4070(3) 0.0389(9) Uani 1 1 d . . .
H31B H -1.0117 -0.5103 -0.4387 0.047 Uiso 1 1 calc R . .
C32B C -1.0021(3) -0.54100(14) -0.2975(3) 0.0382(9) Uani 1 1 d . . .
H32B H -1.0606 -0.5457 -0.3438 0.046 Uiso 1 1 calc R . .
C33B C -1.0335(3) -0.51352(13) -0.2266(2) 0.0380(9) Uani 1 1 d . . .
C34B C -1.1332(3) -0.50711(15) -0.2270(3) 0.0427(10) Uani 1 1 d . . .
H34B H -1.1807 -0.5175 -0.2738 0.051 Uiso 1 1 calc R . .
C35B C -1.1643(3) -0.48560(15) -0.1593(3) 0.0460(10) Uani 1 1 d . . .
H35B H -1.2328 -0.4819 -0.1592 0.055 Uiso 1 1 calc R . .
C36B C -1.0946(3) -0.46970(15) -0.0919(3) 0.0450(10) Uani 1 1 d . . .
H36B H -1.1152 -0.4554 -0.0451 0.054 Uiso 1 1 calc R . .
C37B C -0.9971(4) -0.47455(16) -0.0928(3) 0.0484(11) Uani 1 1 d . . .
H37B H -0.9499 -0.4626 -0.0473 0.058 Uiso 1 1 calc R . .
C38B C -0.9650(3) -0.49689(15) -0.1595(2) 0.0415(10) Uani 1 1 d . . .
H38B H -0.8964 -0.5006 -0.1588 0.050 Uiso 1 1 calc R . .
C39B C -0.9617(4) -0.58860(15) -0.2634(3) 0.0480(11) Uani 1 1 d . . .
H39B H -0.8980 -0.5842 -0.2227 0.058 Uiso 1 1 calc R . .
C40B C -1.0334(5) -0.61342(17) -0.2199(3) 0.0652(15) Uani 1 1 d . . .
C41B C -1.1158(7) -0.6336(3) -0.2640(5) 0.132(4) Uani 1 1 d . . .
H41B H -1.1281 -0.6330 -0.3240 0.158 Uiso 1 1 calc R . .
C42B C -1.1824(8) -0.6554(3) -0.2219(7) 0.165(5) Uani 1 1 d . . .
H42A H -1.2474 -0.6403 -0.2395 0.198 Uiso 1 1 calc R . .
H42B H -1.1898 -0.6876 -0.2424 0.198 Uiso 1 1 calc R . .
C43B C -1.1620(10) -0.6567(2) -0.1341(7) 0.133(4) Uani 1 1 d . . .
H43B H -1.2054 -0.6727 -0.1048 0.159 Uiso 1 1 calc R . .
C44B C -1.0818(7) -0.6355(3) -0.0899(6) 0.103(3) Uani 1 1 d . . .
H44B H -1.0703 -0.6346 -0.0299 0.124 Uiso 1 1 calc R . .
C45B C -1.0188(5) -0.6158(2) -0.1328(4) 0.085(2) Uani 1 1 d . . .
H45B H -0.9602 -0.6025 -0.1013 0.101 Uiso 1 1 calc R . .
C46B C -0.8571(3) -0.63284(14) -0.3341(3) 0.0437(10) Uani 1 1 d . . .
H46B H -0.8059 -0.6263 -0.2874 0.052 Uiso 1 1 calc R . .
C47B C -0.8361(3) -0.66178(13) -0.4024(3) 0.0383(9) Uani 1 1 d . . .
C48B C -0.9092(3) -0.67206(14) -0.4727(3) 0.0418(10) Uani 1 1 d . . .
C49B C -0.8862(3) -0.70096(14) -0.5373(3) 0.0413(10) Uani 1 1 d . . .
C50B C -0.7922(3) -0.71874(14) -0.5284(3) 0.0420(10) Uani 1 1 d . . .
H50B H -0.7770 -0.7384 -0.5714 0.050 Uiso 1 1 calc R . .
C51B C -0.7182(3) -0.70910(14) -0.4588(3) 0.0416(10) Uani 1 1 d . . .
C52B C -0.7426(3) -0.67977(14) -0.3972(3) 0.0411(10) Uani 1 1 d . . .
H52B H -0.6930 -0.6719 -0.3500 0.049 Uiso 1 1 calc R . .
C53B C -0.6171(4) -0.72965(16) -0.4484(3) 0.0521(11) Uani 1 1 d . . .
H53A H -0.6046 -0.7396 -0.5036 0.078 Uiso 1 1 calc R . .
H53B H -0.6125 -0.7563 -0.4104 0.078 Uiso 1 1 calc R . .
H53C H -0.5678 -0.7066 -0.4243 0.078 Uiso 1 1 calc R . .
C54B C -0.9629(3) -0.71182(14) -0.6110(3) 0.0411(10) Uani 1 1 d . . .
H54B H -1.0297 -0.7050 -0.6084 0.049 Uiso 1 1 calc R . .
C55B C -1.0291(3) -0.74323(14) -0.7444(3) 0.0448(10) Uani 1 1 d . . .
H55B H -1.0901 -0.7277 -0.7332 0.054 Uiso 1 1 calc R . .
C56B C -1.0413(3) -0.79489(15) -0.7378(3) 0.0459(10) Uani 1 1 d . . .
C57B C -0.9788(4) -0.82585(15) -0.7662(3) 0.0495(11) Uani 1 1 d . . .
H57B H -0.9260 -0.8146 -0.7908 0.059 Uiso 1 1 calc R . .
C58B C -0.9917(4) -0.87356(16) -0.7595(3) 0.0592(13) Uani 1 1 d . . .
H58B H -0.9493 -0.8944 -0.7809 0.071 Uiso 1 1 calc R . .
C59B C -1.0663(4) -0.88989(18) -0.7215(3) 0.0631(14) Uani 1 1 d . . .
H59B H -1.0757 -0.9221 -0.7167 0.076 Uiso 1 1 calc R . .
C60B C -1.1272(4) -0.85947(18) -0.6903(4) 0.0643(14) Uani 1 1 d . . .
H60B H -1.1774 -0.8707 -0.6624 0.077 Uiso 1 1 calc R . .
C61B C -1.1154(4) -0.81230(16) -0.6997(3) 0.0550(12) Uani 1 1 d . . .
H61B H -1.1591 -0.7916 -0.6795 0.066 Uiso 1 1 calc R . .
C62B C -1.0105(3) -0.72826(14) -0.8316(3) 0.0451(10) Uani 1 1 d . . .
H62B H -0.9477 -0.7429 -0.8408 0.054 Uiso 1 1 calc R . .
C63B C -1.0924(4) -0.74160(14) -0.9047(3) 0.0491(11) Uani 1 1 d . . .
C64B C -1.1903(4) -0.73389(19) -0.9042(3) 0.0617(13) Uani 1 1 d . . .
H64B H -1.2091 -0.7211 -0.8553 0.074 Uiso 1 1 calc R . .
C65B C -1.2619(4) -0.7443(2) -0.9734(4) 0.0714(15) Uani 1 1 d . . .
H65B H -1.3293 -0.7386 -0.9713 0.086 Uiso 1 1 calc R . .
C66B C -1.2380(5) -0.76259(19) -1.0447(4) 0.0767(17) Uani 1 1 d . . .
H66B H -1.2875 -0.7697 -1.0924 0.092 Uiso 1 1 calc R . .
C67B C -1.1395(5) -0.7705(2) -1.0455(4) 0.0767(16) Uani 1 1 d . . .
H67B H -1.1215 -0.7834 -1.0946 0.092 Uiso 1 1 calc R . .
C68B C -1.0665(4) -0.76029(17) -0.9773(3) 0.0640(14) Uani 1 1 d . . .
H68B H -0.9992 -0.7659 -0.9796 0.077 Uiso 1 1 calc R . .
C69B C -0.9265(3) -0.66320(14) -0.8657(3) 0.0437(10) Uani 1 1 d . . .
H69B H -0.8827 -0.6851 -0.8825 0.052 Uiso 1 1 calc R . .

loop_
_atom_site_aniso_label
_atom_site_aniso_U_11
_atom_site_aniso_U_22
_atom_site_aniso_U_33
_atom_site_aniso_U_23
_atom_site_aniso_U_13
_atom_site_aniso_U_12
N1AA 0.167(5) 0.094(3) 0.056(3) -0.007(2) 0.024(3) 0.012(3)
C1AA 0.167(5) 0.094(3) 0.056(3) -0.007(2) 0.024(3) 0.012(3)
C2AA 0.167(5) 0.094(3) 0.056(3) -0.007(2) 0.024(3) 0.012(3)
N1AB 0.076(2) 0.065(2) 0.076(2) 0.0034(15) 0.0253(17) 0.0012(15)
C1AB 0.076(2) 0.065(2) 0.076(2) 0.0034(15) 0.0253(17) 0.0012(15)
C2AB 0.076(2) 0.065(2) 0.076(2) 0.0034(15) 0.0253(17) 0.0012(15)
N1AC 0.0292(18) 0.076(3) 0.0447(19) -0.022(2) 0.0166(15) -0.0115(18)
C1AC 0.0292(18) 0.076(3) 0.0447(19) -0.022(2) 0.0166(15) -0.0115(18)
C2AC 0.0292(18) 0.076(3) 0.0447(19) -0.022(2) 0.0166(15) -0.0115(18)
O1WA 0.054(2) 0.048(2) 0.0360(19) -0.0057(16) 0.0087(16) -0.0032(17)
O1WB 0.054(2) 0.048(2) 0.0360(19) -0.0057(16) 0.0087(16) -0.0032(17)
N1AD 0.079(4) 0.160(9) 0.084(6) -0.028(5) -0.025(5) 0.057(5)
C1AD 0.079(4) 0.160(9) 0.084(6) -0.028(5) -0.025(5) 0.057(5)
C2AD 0.079(4) 0.160(9) 0.084(6) -0.028(5) -0.025(5) 0.057(5)
N1AE 0.150(9) 0.147(9) 0.108(6) -0.051(6) 0.036(6) -0.019(6)
C1AE 0.150(9) 0.147(9) 0.108(6) -0.051(6) 0.036(6) -0.019(6)
C2AE 0.150(9) 0.147(9) 0.108(6) -0.051(6) 0.036(6) -0.019(6)
N1EA 0.151(15) 0.23(2) 0.141(15) 0.048(13) 0.070(13) -0.023(16)
C1EA 0.151(15) 0.23(2) 0.141(15) 0.048(13) 0.070(13) -0.023(16)
C2EA 0.151(15) 0.23(2) 0.141(15) 0.048(13) 0.070(13) -0.023(16)
O1A 0.0473(16) 0.0344(16) 0.0531(17) -0.0022(14) 0.0161(14) -0.0018(13)
O2A 0.0458(17) 0.0523(19) 0.0447(17) 0.0105(15) 0.0042(14) -0.0019(14)
O3A 0.0516(17) 0.0397(17) 0.0361(15) -0.0028(13) 0.0141(13) 0.0028(13)
N1A 0.062(2) 0.033(2) 0.046(2) 0.0065(16) 0.0164(17) 0.0011(17)
N2A 0.053(2) 0.038(2) 0.0352(18) 0.0057(15) 0.0081(17) -0.0007(16)
N3A 0.062(2) 0.039(2) 0.0334(19) -0.0004(16) 0.0163(17) -0.0039(17)
N4A 0.059(2) 0.036(2) 0.0310(18) 0.0012(15) 0.0124(16) 0.0038(16)
N5A 0.051(2) 0.039(2) 0.0346(18) -0.0062(15) 0.0128(15) -0.0033(16)
N6A 0.047(2) 0.0310(19) 0.0401(19) 0.0015(15) 0.0125(15) -0.0038(15)
C1A 0.041(2) 0.037(2) 0.037(2) -0.0021(18) 0.0106(18) -0.0080(18)
C2A 0.039(2) 0.033(2) 0.040(2) 0.0044(17) 0.0086(18) -0.0015(17)
C3A 0.050(2) 0.033(2) 0.057(3) 0.006(2) 0.018(2) 0.0004(19)
C4A 0.049(2) 0.038(2) 0.056(3) 0.004(2) 0.014(2) -0.001(2)
C5A 0.050(2) 0.037(2) 0.049(2) 0.0088(19) 0.013(2) -0.0045(19)
C6A 0.045(2) 0.031(2) 0.041(2) 0.0039(18) 0.0080(18) 0.0010(18)
C7A 0.058(3) 0.050(3) 0.092(4) 0.016(3) 0.026(3) 0.000(2)
C8A 0.048(2) 0.031(2) 0.040(2) 0.0026(18) 0.0067(19) 0.0008(18)
C9A 0.055(2) 0.031(2) 0.044(2) 0.0005(19) 0.014(2) 0.0004(19)
C10A 0.058(3) 0.024(2) 0.040(2) -0.0031(17) 0.013(2) -0.0015(18)
C11A 0.063(3) 0.055(3) 0.045(3) -0.002(2) 0.017(2) 0.004(2)
C12A 0.067(3) 0.085(4) 0.052(3) -0.006(3) 0.004(3) 0.005(3)
C13A 0.101(4) 0.048(3) 0.039(3) 0.001(2) 0.009(3) 0.010(3)
C14A 0.090(4) 0.039(3) 0.041(3) -0.004(2) 0.018(3) -0.011(2)
C15A 0.065(3) 0.040(3) 0.041(2) -0.001(2) 0.014(2) -0.002(2)
C16A 0.047(2) 0.036(2) 0.042(2) 0.0067(19) 0.0105(19) 0.0001(18)
C17A 0.058(3) 0.038(2) 0.035(2) -0.0038(19) 0.003(2) -0.005(2)
C18A 0.066(3) 0.037(2) 0.041(2) 0.0005(19) 0.010(2) -0.004(2)
C19A 0.081(3) 0.032(2) 0.044(3) 0.005(2) 0.000(2) -0.002(2)
C20A 0.074(3) 0.043(3) 0.042(3) -0.009(2) -0.006(2) 0.013(2)
C21A 0.067(3) 0.050(3) 0.040(2) -0.002(2) 0.006(2) 0.008(2)
C22A 0.057(3) 0.040(3) 0.044(2) 0.001(2) 0.007(2) 0.005(2)
C23A 0.049(3) 0.026(2) 0.045(2) 0.0041(18) 0.014(2) 0.0006(18)
C24A 0.050(2) 0.031(2) 0.034(2) -0.0005(17) 0.0140(18) -0.0012(18)
C25A 0.042(2) 0.029(2) 0.041(2) 0.0014(18) 0.0120(18) 0.0015(17)
C26A 0.049(2) 0.028(2) 0.040(2) -0.0002(17) 0.0146(19) 0.0000(17)
C27A 0.054(2) 0.029(2) 0.036(2) -0.0023(17) 0.0140(19) 0.0007(18)
C28A 0.054(2) 0.029(2) 0.045(2) -0.0019(18) 0.015(2) -0.0008(18)
C29A 0.044(2) 0.035(2) 0.045(2) -0.0017(19) 0.0118(19) -0.0039(18)
C30A 0.055(3) 0.048(3) 0.048(3) 0.000(2) 0.007(2) -0.005(2)
C31A 0.050(2) 0.037(2) 0.044(2) -0.002(2) 0.018(2) -0.0040(19)
C32A 0.065(3) 0.032(2) 0.042(2) 0.0001(19) 0.026(2) -0.004(2)
C33A 0.118(4) 0.029(2) 0.062(3) -0.001(2) 0.055(3) -0.012(3)
C34A 0.159(7) 0.040(3) 0.181(8) -0.021(4) 0.139(7) -0.007(4)
C35A 0.270(14) 0.053(5) 0.293(17) -0.036(7) 0.244(14) -0.039(7)
C36A 0.43(3) 0.055(6) 0.199(13) -0.041(6) 0.245(17) -0.070(9)
C37A 0.355(17) 0.043(4) 0.073(5) -0.021(3) 0.103(8) -0.061(7)
C38A 0.187(7) 0.038(3) 0.042(3) -0.010(2) 0.036(4) -0.024(3)
C39A 0.062(3) 0.037(2) 0.034(2) 0.0008(18) 0.0191(19) 0.002(2)
C40A 0.061(3) 0.034(2) 0.033(2) 0.0013(17) 0.0147(19) 0.0058(19)
C41A 0.073(3) 0.044(3) 0.040(2) 0.001(2) 0.011(2) -0.003(2)
C42A 0.090(4) 0.058(3) 0.035(2) 0.008(2) 0.013(2) -0.006(3)
C43A 0.080(4) 0.040(3) 0.059(3) 0.006(2) 0.029(3) 0.000(2)
C44A 0.064(3) 0.052(3) 0.067(3) 0.011(3) 0.022(3) -0.005(2)
C45A 0.064(3) 0.051(3) 0.042(2) 0.004(2) 0.011(2) -0.004(2)
C46A 0.059(3) 0.043(3) 0.033(2) -0.0031(19) 0.012(2) 0.003(2)
C47A 0.053(3) 0.036(2) 0.036(2) 0.0000(18) 0.0105(19) 0.0048(19)
C48A 0.048(2) 0.032(2) 0.032(2) 0.0055(17) 0.0111(18) 0.0013(18)
C49A 0.050(2) 0.032(2) 0.033(2) 0.0007(17) 0.0121(18) 0.0005(18)
C50A 0.057(3) 0.047(3) 0.039(2) -0.004(2) 0.015(2) 0.007(2)
C51A 0.056(3) 0.061(3) 0.053(3) -0.010(2) 0.011(2) 0.013(2)
C52A 0.055(3) 0.058(3) 0.038(2) -0.007(2) 0.006(2) 0.009(2)
C53A 0.069(4) 0.119(6) 0.076(4) -0.038(4) -0.005(3) 0.043(4)
C54A 0.048(2) 0.032(2) 0.037(2) 0.0028(18) 0.0141(19) -0.0019(18)
C55A 0.049(2) 0.029(2) 0.037(2) -0.0008(17) 0.0122(18) 0.0035(18)
C56A 0.051(2) 0.034(2) 0.031(2) 0.0005(17) 0.0103(18) -0.0013(19)
C57A 0.051(2) 0.040(3) 0.048(2) 0.004(2) 0.014(2) 0.001(2)
C58A 0.070(3) 0.042(3) 0.050(3) 0.008(2) 0.017(2) -0.004(2)
C59A 0.085(3) 0.032(2) 0.044(3) -0.001(2) 0.013(2) -0.007(2)
C60A 0.075(3) 0.034(2) 0.043(2) 0.0026(19) 0.020(2) 0.005(2)
C61A 0.053(2) 0.041(3) 0.034(2) 0.0061(18) 0.0108(19) 0.004(2)
C62A 0.044(2) 0.025(2) 0.040(2) 0.0017(17) 0.0110(18) 0.0027(17)
C63A 0.046(2) 0.027(2) 0.037(2) 0.0049(17) 0.0120(18) -0.0036(17)
C64A 0.048(2) 0.045(3) 0.043(2) -0.004(2) 0.012(2) 0.002(2)
C65A 0.044(2) 0.059(3) 0.056(3) -0.005(2) 0.005(2) 0.004(2)
C66A 0.057(3) 0.054(3) 0.042(3) -0.001(2) 0.005(2) -0.010(2)
C67A 0.062(3) 0.043(3) 0.039(2) -0.003(2) 0.010(2) -0.007(2)
C68A 0.058(3) 0.032(2) 0.039(2) 0.0017(18) 0.012(2) -0.0004(19)
C69A 0.049(2) 0.030(2) 0.042(2) -0.0002(18) 0.0084(19) 0.0035(18)
O1B 0.0515(16) 0.0352(16) 0.0496(17) 0.0001(14) 0.0184(14) -0.0066(13)
O2B 0.0442(15) 0.0465(18) 0.0358(15) 0.0037(13) 0.0055(13) -0.0025(13)
O3B 0.0559(18) 0.054(2) 0.0498(19) -0.0140(15) 0.0186(15) 0.0033(15)
N1B 0.0492(19) 0.0290(19) 0.0394(18) -0.0019(15) 0.0103(15) 0.0046(15)
N2B 0.051(2) 0.0328(19) 0.0382(18) 0.0046(15) 0.0102(16) 0.0030(15)
N3B 0.049(2) 0.0353(19) 0.0349(19) -0.0045(15) 0.0132(15) 0.0014(15)
N4B 0.068(2) 0.034(2) 0.043(2) -0.0048(16) 0.0219(18) 0.0011(18)
N5B 0.065(2) 0.0332(19) 0.042(2) -0.0089(16) 0.0211(18) -0.0120(17)
N6B 0.065(2) 0.0267(18) 0.044(2) -0.0042(15) 0.0162(18) -0.0071(16)
C1B 0.048(2) 0.032(2) 0.037(2) -0.0011(18) 0.0087(18) 0.0000(18)
C2B 0.041(2) 0.028(2) 0.039(2) 0.0006(17) 0.0066(18) 0.0005(17)
C3B 0.050(2) 0.028(2) 0.042(2) 0.0049(18) 0.0090(19) -0.0047(18)
C4B 0.055(3) 0.033(2) 0.046(2) 0.0037(19) 0.016(2) 0.0026(19)
C5B 0.052(2) 0.028(2) 0.056(3) 0.0006(19) 0.022(2) 0.0017(18)
C6B 0.052(2) 0.034(2) 0.042(2) 0.0005(18) 0.0183(19) 0.0000(19)
C7B 0.075(3) 0.042(3) 0.077(3) 0.010(2) 0.039(3) -0.001(2)
C8B 0.047(2) 0.036(2) 0.035(2) -0.0007(18) 0.0074(18) 0.0006(18)
C9B 0.052(2) 0.032(2) 0.037(2) 0.0018(18) 0.0154(18) 0.0045(18)
C10B 0.057(3) 0.034(2) 0.034(2) -0.0038(18) 0.0119(19) 0.0055(19)
C11B 0.055(3) 0.055(3) 0.041(2) -0.004(2) 0.009(2) 0.008(2)
C12B 0.062(3) 0.087(4) 0.046(3) -0.016(3) 0.003(2) 0.007(3)
C13B 0.081(4) 0.066(3) 0.038(3) -0.005(2) -0.001(3) 0.016(3)
C14B 0.096(4) 0.044(3) 0.042(3) 0.000(2) 0.015(3) -0.003(3)
C15B 0.065(3) 0.043(3) 0.039(2) 0.001(2) 0.010(2) -0.001(2)
C16B 0.047(2) 0.036(2) 0.036(2) 0.0039(18) 0.0055(18) 0.0005(18)
C17B 0.066(3) 0.036(2) 0.030(2) -0.0027(18) 0.006(2) 0.007(2)
C18B 0.090(4) 0.035(3) 0.041(2) -0.004(2) 0.004(2) 0.002(2)
C19B 0.148(6) 0.034(3) 0.055(3) -0.011(2) 0.006(4) 0.013(3)
C20B 0.134(5) 0.057(4) 0.055(3) -0.002(3) 0.036(4) 0.035(4)
C21B 0.096(4) 0.062(4) 0.046(3) 0.005(2) 0.026(3) 0.034(3)
C22B 0.074(3) 0.040(3) 0.042(2) 0.005(2) 0.022(2) 0.014(2)
C23B 0.048(3) 0.032(2) 0.043(2) 0.0047(18) 0.013(2) -0.0014(18)
C24B 0.046(2) 0.038(2) 0.037(2) 0.0042(18) 0.0117(18) 0.0044(18)
C25B 0.039(2) 0.032(2) 0.037(2) -0.0008(17) 0.0076(18) 0.0024(17)
C26B 0.044(2) 0.031(2) 0.036(2) 0.0001(17) 0.0100(18) 0.0051(17)
C27B 0.045(2) 0.034(2) 0.037(2) 0.0011(18) 0.0069(18) 0.0068(18)
C28B 0.044(2) 0.035(2) 0.044(2) -0.0016(19) 0.0087(19) 0.0060(18)
C29B 0.044(2) 0.036(2) 0.052(3) 0.006(2) 0.015(2) -0.0006(18)
C30B 0.051(3) 0.055(3) 0.060(3) 0.009(2) 0.003(2) -0.005(2)
C31B 0.045(2) 0.036(2) 0.037(2) -0.0034(18) 0.0113(18) 0.0017(18)
C32B 0.048(2) 0.036(2) 0.034(2) -0.0080(17) 0.0153(18) -0.0035(18)
C33B 0.059(3) 0.027(2) 0.030(2) -0.0028(16) 0.0117(18) 0.0019(18)
C34B 0.048(2) 0.046(3) 0.037(2) -0.0039(19) 0.0137(19) -0.0032(19)
C35B 0.050(2) 0.046(3) 0.044(2) 0.004(2) 0.016(2) 0.004(2)
C36B 0.064(3) 0.039(2) 0.036(2) -0.0074(19) 0.021(2) -0.005(2)
C37B 0.067(3) 0.043(3) 0.033(2) -0.0049(19) 0.006(2) -0.004(2)
C38B 0.050(2) 0.042(2) 0.031(2) -0.0027(18) 0.0036(18) 0.0022(19)
C39B 0.068(3) 0.039(2) 0.043(2) -0.008(2) 0.027(2) -0.001(2)
C40B 0.106(4) 0.032(3) 0.071(3) -0.007(2) 0.050(3) -0.007(3)
C41B 0.187(8) 0.127(7) 0.113(6) -0.064(5) 0.109(6) -0.097(6)
C42B 0.234(11) 0.103(6) 0.206(10) -0.094(7) 0.166(9) -0.104(7)
C43B 0.243(12) 0.050(4) 0.148(8) 0.002(5) 0.148(9) -0.010(6)
C44B 0.129(6) 0.091(6) 0.105(6) 0.048(5) 0.065(5) 0.040(5)
C45B 0.103(4) 0.088(4) 0.079(4) 0.048(3) 0.057(4) 0.046(4)
C46B 0.060(3) 0.031(2) 0.045(2) -0.0015(18) 0.020(2) 0.000(2)
C47B 0.056(3) 0.024(2) 0.040(2) -0.0041(17) 0.020(2) -0.0066(18)
C48B 0.056(3) 0.030(2) 0.046(2) -0.0012(18) 0.025(2) -0.0012(19)
C49B 0.058(3) 0.030(2) 0.040(2) -0.0009(18) 0.020(2) -0.0048(19)
C50B 0.060(3) 0.030(2) 0.041(2) -0.0024(18) 0.021(2) -0.0027(19)
C51B 0.054(2) 0.030(2) 0.045(2) 0.0005(18) 0.017(2) -0.0010(18)
C52B 0.055(3) 0.028(2) 0.043(2) 0.0013(18) 0.017(2) -0.0016(18)
C53B 0.068(3) 0.042(3) 0.051(3) -0.002(2) 0.022(2) 0.004(2)
C54B 0.055(2) 0.027(2) 0.045(2) -0.0015(18) 0.018(2) -0.0006(18)
C55B 0.059(3) 0.031(2) 0.047(2) 0.0012(19) 0.015(2) -0.0053(19)
C56B 0.068(3) 0.036(2) 0.033(2) -0.0006(18) 0.007(2) -0.006(2)
C57B 0.073(3) 0.038(3) 0.038(2) 0.002(2) 0.010(2) -0.004(2)
C58B 0.088(4) 0.040(3) 0.045(3) 0.000(2) 0.000(3) 0.007(3)
C59B 0.094(4) 0.040(3) 0.046(3) 0.008(2) -0.010(3) -0.018(3)
C60B 0.075(3) 0.048(3) 0.069(3) 0.013(3) 0.011(3) -0.016(3)
C61B 0.067(3) 0.040(3) 0.059(3) 0.007(2) 0.013(2) -0.010(2)
C62B 0.064(3) 0.030(2) 0.044(2) -0.0010(19) 0.018(2) -0.004(2)
C63B 0.074(3) 0.027(2) 0.047(3) 0.0028(19) 0.012(2) -0.007(2)
C64B 0.075(4) 0.059(3) 0.051(3) 0.003(2) 0.012(3) -0.011(3)
C65B 0.076(4) 0.060(4) 0.074(4) 0.005(3) 0.003(3) -0.023(3)
C66B 0.108(5) 0.047(3) 0.063(4) 0.004(3) -0.015(3) -0.020(3)
C67B 0.115(5) 0.053(3) 0.054(3) -0.012(3) -0.005(3) 0.003(3)
C68B 0.093(4) 0.048(3) 0.049(3) -0.005(2) 0.007(3) 0.009(3)
C69B 0.063(3) 0.028(2) 0.046(2) -0.0038(18) 0.024(2) -0.006(2)

loop_
_geom_bond_atom_site_label_1
_geom_bond_atom_site_label_2
_geom_bond_distance
_geom_bond_site_symmetry_2
_geom_bond_publ_flag
N1AA C1AA 1.108(8) . ?
C1AA C2AA 1.444(9) . ?
N1AB C1AB 1.130(6) . ?
C1AB C2AB 1.452(7) . ?
N1AC C1AC 0.839(7) . ?
C1AC C2AC 1.501(9) . ?
N1AD C1AD 1.081(11) . ?
C1AD C2AD 1.418(12) . ?
N1AE C1AE 1.099(13) . ?
C1AE C2AE 1.461(14) . ?
N1EA C1EA 1.072(15) . ?
C1EA C2EA 1.430(15) . ?
O1A C1A 1.354(5) . ?
O2A C25A 1.341(5) . ?
O3A C48A 1.353(5) . ?
N1A C8A 1.275(5) . ?
N1A C9A 1.460(5) . ?
N2A C23A 1.266(5) . ?
N2A C16A 1.470(5) . ?
N3A C31A 1.269(5) . ?
N3A C32A 1.476(5) . ?
N4A C46A 1.277(5) . ?
N4A C39A 1.468(5) . ?
N5A C54A 1.276(5) . ?
N5A C55A 1.462(5) . ?
N6A C69A 1.267(5) . ?
N6A C62A 1.482(5) . ?
C1A C6A 1.403(6) . ?
C1A C2A 1.407(6) . ?
C2A C3A 1.400(6) . ?
C2A C69A 1.461(6) . ?
C3A C4A 1.393(6) . ?
C4A C5A 1.388(6) . ?
C4A C7A 1.509(6) . ?
C5A C6A 1.403(6) . ?
C6A C8A 1.461(6) . ?
C9A C10A 1.518(6) . ?
C9A C16A 1.543(6) . ?
C10A C15A 1.374(6) . ?
C10A C11A 1.378(6) . ?
C11A C12A 1.393(7) . ?
C12A C13A 1.376(8) . ?
C13A C14A 1.351(7) . ?
C14A C15A 1.391(7) . ?
C16A C17A 1.513(6) . ?
C17A C18A 1.388(6) . ?
C17A C22A 1.393(6) . ?
C18A C19A 1.385(6) . ?
C19A C20A 1.386(7) . ?
C20A C21A 1.389(7) . ?
C21A C22A 1.384(6) . ?
C23A C24A 1.462(6) . ?
C24A C29A 1.380(6) . ?
C24A C25A 1.416(5) . ?
C25A C26A 1.402(6) . ?
C26A C27A 1.384(6) . ?
C26A C31A 1.478(6) . ?
C27A C28A 1.386(6) . ?
C28A C29A 1.392(6) . ?
C28A C30A 1.481(6) . ?
C32A C33A 1.515(6) . ?
C32A C39A 1.547(6) . ?
C33A C38A 1.392(9) . ?
C33A C34A 1.393(9) . ?
C34A C35A 1.429(13) . ?
C35A C36A 1.39(2) . ?
C36A C37A 1.28(2) . ?
C37A C38A 1.393(10) . ?
C39A C40A 1.505(6) . ?
C40A C45A 1.372(6) . ?
C40A C41A 1.389(6) . ?
C41A C42A 1.376(7) . ?
C42A C43A 1.346(7) . ?
C43A C44A 1.375(7) . ?
C44A C45A 1.389(6) . ?
C46A C47A 1.454(6) . ?
C47A C52A 1.382(6) . ?
C47A C48A 1.399(6) . ?
C48A C49A 1.405(5) . ?
C49A C50A 1.391(6) . ?
C49A C54A 1.462(6) . ?
C50A C51A 1.376(7) . ?
C51A C52A 1.400(6) . ?
C51A C53A 1.515(7) . ?
C55A C56A 1.516(6) . ?
C55A C62A 1.534(5) . ?
C56A C57A 1.383(6) . ?
C56A C61A 1.396(6) . ?
C57A C58A 1.388(6) . ?
C58A C59A 1.382(7) . ?
C59A C60A 1.355(7) . ?
C60A C61A 1.373(6) . ?
C62A C63A 1.511(6) . ?
C63A C68A 1.394(6) . ?
C63A C64A 1.398(6) . ?
C64A C65A 1.374(6) . ?
C65A C66A 1.362(7) . ?
C66A C67A 1.381(7) . ?
C67A C68A 1.372(6) . ?
O1B C1B 1.356(5) . ?
O2B C25B 1.350(5) . ?
O3B C48B 1.357(5) . ?
N1B C8B 1.277(5) . ?
N1B C9B 1.466(5) . ?
N2B C23B 1.273(5) . ?
N2B C16B 1.473(5) . ?
N3B C31B 1.272(5) . ?
N3B C32B 1.464(5) . ?
N4B C46B 1.284(5) . ?
N4B C39B 1.474(5) . ?
N5B C54B 1.264(5) . ?
N5B C55B 1.483(6) . ?
N6B C69B 1.276(5) . ?
N6B C62B 1.471(5) . ?
C1B C2B 1.390(5) . ?
C1B C6B 1.404(6) . ?
C2B C3B 1.406(6) . ?
C2B C8B 1.466(6) . ?
C3B C4B 1.385(6) . ?
C4B C5B 1.375(6) . ?
C4B C7B 1.499(6) . ?
C5B C6B 1.391(6) . ?
C6B C69B 1.448(6) . ?
C9B C10B 1.512(6) . ?
C9B C16B 1.546(6) . ?
C10B C11B 1.380(6) . ?
C10B C15B 1.388(6) . ?
C11B C12B 1.385(7) . ?
C12B C13B 1.379(8) . ?
C13B C14B 1.371(7) . ?
C14B C15B 1.395(7) . ?
C16B C17B 1.522(6) . ?
C17B C18B 1.382(6) . ?
C17B C22B 1.382(6) . ?
C18B C19B 1.401(7) . ?
C19B C20B 1.367(9) . ?
C20B C21B 1.367(9) . ?
C21B C22B 1.388(6) . ?
C23B C24B 1.460(6) . ?
C24B C29B 1.392(6) . ?
C24B C25B 1.403(6) . ?
C25B C26B 1.413(6) . ?
C26B C27B 1.396(6) . ?
C26B C31B 1.470(6) . ?
C27B C28B 1.402(6) . ?
C28B C29B 1.386(6) . ?
C28B C30B 1.491(6) . ?
C32B C33B 1.521(5) . ?
C32B C39B 1.551(6) . ?
C33B C38B 1.381(6) . ?
C33B C34B 1.386(6) . ?
C34B C35B 1.392(6) . ?
C35B C36B 1.386(6) . ?
C36B C37B 1.353(6) . ?
C37B C38B 1.397(6) . ?
C39B C40B 1.499(7) . ?
C40B C41B 1.355(10) . ?
C40B C45B 1.381(8) . ?
C41B C42B 1.392(9) . ?
C42B C43B 1.390(14) . ?
C43B C44B 1.346(12) . ?
C44B C45B 1.335(9) . ?
C46B C47B 1.455(6) . ?
C47B C52B 1.378(6) . ?
C47B C48B 1.399(6) . ?
C48B C49B 1.419(6) . ?
C49B C50B 1.378(6) . ?
C49B C54B 1.468(6) . ?
C50B C51B 1.394(6) . ?
C51B C52B 1.395(6) . ?
C51B C53B 1.497(6) . ?
C55B C56B 1.515(6) . ?
C55B C62B 1.537(6) . ?
C56B C57B 1.380(7) . ?
C56B C61B 1.383(6) . ?
C57B C58B 1.403(7) . ?
C58B C59B 1.376(8) . ?
C59B C60B 1.377(8) . ?
C60B C61B 1.391(7) . ?
C62B C63B 1.520(6) . ?
C63B C64B 1.369(7) . ?
C63B C68B 1.394(7) . ?
C64B C65B 1.377(8) . ?
C65B C66B 1.360(8) . ?
C66B C67B 1.380(9) . ?
C67B C68B 1.375(8) . ?
